data_2005185
loop_
_publ_author_name
'Banwell, M. G.'
'Forman, G. S.'
'Hockless, D. C. R.'

_publ_contact_author
;
Dr David C. R. Hockless
Research School of Chemistry
Institute of Advanced Studies
Australian National University
Canberra
ACT 0200
Australia
;
_publ_section_title
(3a<i>R</i>,3b<i>S</i>,4a<i>R</i>,4b<i>R</i>,5a<i>R</i>,5b<i>S</i>)-4,4,8,8-Tetrabromo-2,2-dimethylperhydrodicyclopropa[<i>e</i>,<i>g</i>][1,3]benzodioxole-3b-carbonitrile
_journal_issue 7
_journal_name_full 'Acta Crystallographica Section C'
_journal_page_first 1804
_journal_page_last 1806
_journal_paper_doi 10.1107/S0108270195015319
_journal_volume 52
_journal_year 1996
_chemical_formula_moiety 'C12 H11 Br4 N O2 '
_chemical_formula_sum 'C12 H11 Br4 N O2'
_chemical_formula_weight 520.84
_space_group_IT_number 4
_symmetry_cell_setting monoclinic
_symmetry_space_group_name_Hall 'P 2yb'
_symmetry_space_group_name_H-M 'P 1 21 1'
_audit_creation_method 'from TEXRAY.INF file'
_cell_angle_alpha 90
_cell_angle_beta 106.540(10)
_cell_angle_gamma 90
_cell_formula_units_Z 2
_cell_length_a 6.3220(10)
_cell_length_b 13.4760(10)
_cell_length_c 9.115(2)
_cell_measurement_reflns_used 25
_cell_measurement_temperature 213.0(10)
_cell_measurement_theta_max 50.0
_cell_measurement_theta_min 48.9
_cell_volume 744.4(2)
_computing_cell_refinement 'MSC/AFC Diffractometer Control Software'
_computing_data_collection
;MSC/AFC Diffractometer Control Software (Molecular Structure Corporation,
 1991)
;
_computing_data_reduction 'TEXSAN (Molecular Structure Corporation, 1985)'
_computing_publication_material TEXSAN
_computing_structure_refinement TEXSAN
_computing_structure_solution 'SIR92 (Altomare et al., 1994); DIRDIF (Beurskens et al., 1992)'
_diffrn_ambient_temperature 213.0(10)
_diffrn_measurement_device AFC6R
_diffrn_measurement_method '\w/2\q scans'
_diffrn_radiation_monochromator graphite
_diffrn_radiation_source 'Rigaku rotating anode'
_diffrn_radiation_type CuK\a
_diffrn_radiation_wavelength 1.5418
_diffrn_reflns_av_R_equivalents 0.062
_diffrn_reflns_limit_h_max 7
_diffrn_reflns_limit_h_min 0
_diffrn_reflns_limit_k_max 15
_diffrn_reflns_limit_k_min 0
_diffrn_reflns_limit_l_max 9
_diffrn_reflns_limit_l_min -10
_diffrn_reflns_number 1283
_diffrn_reflns_theta_max 60.05
_diffrn_reflns_theta_min 1.50
_diffrn_standards_decay_% insignificant
_diffrn_standards_interval_count 150
_diffrn_standards_number 3
_exptl_absorpt_coefficient_mu 13.348
_exptl_absorpt_correction_T_max 1.000
_exptl_absorpt_correction_T_min 0.610
_exptl_absorpt_correction_type 'empirical, based on azimuthal (\y) scans (North, Phillips & Mathews, 1968)'
_exptl_absorpt_process_details '\y scan'
_exptl_crystal_colour colourless
_exptl_crystal_density_diffrn 2.323
_exptl_crystal_description irregular
_exptl_crystal_F_000 492.00
_exptl_crystal_size_max 0.200
_exptl_crystal_size_mid 0.160
_exptl_crystal_size_min 0.080
_refine_diff_density_max 0.74
_refine_diff_density_min -0.51
_refine_ls_extinction_coef '1.5(3) x 10^-^^6^'
_refine_ls_extinction_method Zachariasen_type_2_Gaussian_isotropic
_refine_ls_goodness_of_fit_obs 2.798
_refine_ls_hydrogen_treatment noref
_refine_ls_matrix_type full
_refine_ls_number_parameters 171
_refine_ls_number_reflns 1134
_refine_ls_number_restraints 0
_refine_ls_R_factor_obs 0.0272
_refine_ls_shift/esd_max 0.0020
_refine_ls_structure_factor_coef F
_refine_ls_weighting_details w=4F~o~^2^/[\s^2^(F~o~^2^)+(0.010F~o~^2^)^2^]
_refine_ls_weighting_scheme calc
_refine_ls_wR_factor_obs 0.0325
_reflns_number_observed 1134
_reflns_number_total 1170
_reflns_observed_criterion I>3\s(I)
_cod_data_source_file ta1058.cif
_cod_data_source_block GSF1
_cod_depositor_comments
;
The following automatic conversions were performed:

'_refine_ls_weighting_scheme' value '
w=4F~o~^2^/[\s^2^(F~o~^2^)+(0.010F~o~^2^)^2^]' was changed to 'calc'.
New tag '_refine_ls_weighting_details' was created. The value of the
new tag was set to 'w=4F~o~^2^/[\s^2^(F~o~^2^)+(0.010F~o~^2^)^2^]'.

Automatic conversion script
Id: cif_fix_values 3143 2015-03-26 13:38:13Z robertas 
;
_cod_original_cell_volume 744.5(2)
_cod_original_sg_symbol_H-M 'P 21'
_cod_original_formula_sum 'C12 H11 Br4 N O2 '
_cod_database_code 2005185

loop_
_symmetry_equiv_pos_as_xyz
'   +x,   +y,   +z'
'   -x,1/2+y,   -z'

loop_
_atom_site_aniso_label
_atom_site_aniso_U_11
_atom_site_aniso_U_22
_atom_site_aniso_U_33
_atom_site_aniso_U_12
_atom_site_aniso_U_13
_atom_site_aniso_U_23
Br(4a) 0.0395(7) 0.0398(7) 0.0248(5) -0.0017(6) 0.0053(5) -0.0115(6)
Br(4b) 0.0295(6) 0.0458(7) 0.0212(5) -0.0034(5) 0.0101(4) 0.0053(5)
Br(5a) 0.0261(5) 0.0412(7) 0.0170(5) -0.0018(5) -0.0036(4) -0.0014(5)
Br(5b) 0.0258(6) 0.0595(9) 0.0187(5) -0.0063(6) 0.0069(4) 0.0029(6)
O(1) 0.027(4) 0.028(4) 0.024(4) -0.005(3) -0.008(3) 0.001(3)
O(3) 0.036(4) 0.026(4) 0.018(4) -0.003(3) 0.000(3) -0.001(3)
N(3b') 0.026(5) 0.052(7) 0.048(6) -0.013(5) 0.007(4) 0.006(5)
C(2) 0.040(7) 0.027(6) 0.015(5) -0.004(5) -0.004(5) 0.003(5)
C(2') 0.040(6) 0.037(7) 0.027(6) -0.006(6) 0.001(5) 0.003(5)
C(2'') 0.036(6) 0.038(7) 0.041(7) 0.008(6) -0.002(6) 0.003(6)
C(3a) 0.021(5) 0.038(6) 0.006(4) -0.008(5) -0.001(4) -0.005(5)
C(3b) 0.015(5) 0.034(6) 0.013(5) -0.001(5) 0.000(4) 0.003(4)
C(3b') 0.027(6) 0.033(6) 0.016(5) 0.002(5) 0.002(4) -0.001(5)
C(4a) 0.019(5) 0.024(6) 0.020(5) -0.001(4) 0.009(4) 0.000(4)
C(4b) 0.016(5) 0.032(6) 0.016(5) -0.001(5) 0.005(4) 0.008(5)
C(4) 0.020(5) 0.037(6) 0.018(5) -0.007(5) 0.004(4) 0.000(5)
C(5a) 0.014(5) 0.032(6) 0.023(6) -0.003(5) 0.001(4) 0.004(5)
C(5b) 0.026(6) 0.030(6) 0.018(6) -0.004(5) -0.002(5) -0.001(5)
C(5) 0.016(5) 0.039(7) 0.011(4) -0.001(5) 0.000(4) -0.008(5)

loop_
_atom_site_label
_atom_site_fract_x
_atom_site_fract_y
_atom_site_fract_z
_atom_site_U_iso_or_equiv
_atom_site_thermal_displace_type
Br(4a) .0868(2) -0.0250 -0.17210(10) .0355(3) Uij
Br(4b) -0.1009(2) -0.24290(10) -0.18300(10) .0316(3) Uij
Br(5a) -0.3639(2) -0.2804 -0.86420(10) .0301(3) Uij
Br(5b) .1380(2) -0.21850(10) -0.73810(10) .0345(3) Uij
O(1) .1110(10) -0.4359(5) -0.3539(8) .029(2) Uij
O(3) .3570(10) -0.3295(6) -0.2106(7) .028(2) Uij
N(3b') .515(2) -.0495(8) -0.3610(10) .043(3) Uij
C(2) .309(2) -0.4334(8) -0.2260(10) .030(3) Uij
C(2') .254(2) -0.4688(9) -.0850(10) .036(3) Uij
C(2'') .491(2) -0.4889(9) -0.2650(10) .041(3) Uij
C(3a) .296(2) -0.2871(9) -0.3606(10) .023(3) Uij
C(3b) .218(2) -0.1796(8) -0.3550(10) .021(3) Uij
C(3b') .388(2) -0.1060(8) -0.3530(10) .026(3) Uij
C(4a) -.014(2) -0.1462(8) -0.4480(10) .021(3) Uij
C(4b) -0.1650(10) -0.2210(8) -0.5440(10) .021(3) Uij
C(4) .041(2) -0.1498(8) -0.2820(10) .025(3) Uij
C(5a) -.094(2) -0.3279(8) -0.5520(10) .024(3) Uij
C(5b) .135(2) -0.3640(8) -0.4610(10) .026(3) Uij
C(5) -0.1240(10) -0.2606(8) -0.6862(10) .023(3) Uij
H(2'a) .1659 -0.4204 -0.0542 .0437 Uij
H(2'b) .1752 -0.5295 -0.1064 .0437 Uij
H(2''a) .5160 -0.4612 -0.3544 .0496 Uij
H(2''b) .4513 -0.5567 -0.2825 .0496 Uij
H(2''c) .6226 -0.4839 -0.1823 .0496 Uij
H(2'c) .3865 -0.4787 -0.0049 .0437 Uij
H(3a) .4250 -0.2853 -0.3949 .0273 Uij
H(4b) -0.3166 -0.2125 -0.5493 .0256 Uij
H(4a) -0.0224 -0.0816 -0.4912 .0248 Uij
H(5b) .2045 -0.3940 -0.5296 .0316 Uij
H(5a) -0.2083 -0.3754 -0.5621 .0285 Uij

loop_
_atom_type_symbol
_atom_type_scat_dispersion_real
_atom_type_scat_dispersion_imag
_atom_type_scat_source
C 0.018 0.009
;
International Tables for Crystallography
(1992, Vol C, Tables 4.2.6.8 and 6.1.1.4)
;
H 0.000 0.000
;
International Tables for Crystallography
(1992, Vol C, Tables 4.2.6.8 and 6.1.1.4)
;
Br -0.676 1.280
;
International Tables for Crystallography
(1992, Vol C, Tables 4.2.6.8 and 6.1.1.4)
;
N 0.031 0.018
;
International Tables for Crystallography
(1992, Vol C, Tables 4.2.6.8 and 6.1.1.4)
;
O 0.049 0.032
;
International Tables for Crystallography
(1992, Vol C, Tables 4.2.6.8 and 6.1.1.4)
;

loop_
_geom_angle_atom_site_label_1
_geom_angle_atom_site_label_2
_geom_angle_atom_site_label_3
_geom_angle
_geom_angle_publ_flag
C(2) O(1) C(5b) 107.7(7) yes
C(2) O(3) C(3a) 107.9(8) yes
O(1) C(2) O(3) 102.1(8) yes
O(1) C(2) C(2') 109.0(9) yes
O(1) C(2) C(2'') 110.0(9) yes
O(3) C(2) C(2') 108.8(9) yes
O(3) C(2) C(2'') 110.8(9) yes
C(2') C(2) C(2'') 115.3(10) yes
O(3) C(3a) C(3b) 110.2(8) yes
O(3) C(3a) C(5b) 104.4(8) yes
C(3b) C(3a) C(5b) 119.0(8) yes
C(3a) C(3b) C(3b') 113.4(8) yes
C(3a) C(3b) C(4a) 121.5(8) yes
C(3a) C(3b) C(4) 123.6(8) yes
C(3b') C(3b) C(4a) 113.0(9) yes
C(3b') C(3b) C(4) 116.8(9) yes
C(4a) C(3b) C(4) 57.1(6) yes
N(3b') C(3b') C(3b) 175.0(10) yes
C(3b) C(4a) C(4b) 118.6(9) yes
C(3b) C(4a) C(4) 60.4(6) yes
C(4b) C(4a) C(4) 120.7(8) yes
C(4a) C(4b) C(5a) 121.4(8) yes
C(4a) C(4b) C(5) 120.5(8) yes
C(5a) C(4b) C(5) 59.3(7) yes
Br(4a) C(4) Br(4b) 110.4(5) yes
Br(4a) C(4) C(3b) 116.0(7) yes
Br(4a) C(4) C(4a) 117.7(8) yes
Br(4b) C(4) C(3b) 122.6(8) yes
Br(4b) C(4) C(4a) 120.5(7) yes
C(3b) C(4) C(4a) 62.4(6) yes
C(4b) C(5a) C(5b) 121.6(9) yes
C(4b) C(5a) C(5) 59.6(6) yes
C(5b) C(5a) C(5) 121.1(8) yes
O(1) C(5b) C(3a) 103.4(8) yes
O(1) C(5b) C(5a) 108.7(8) yes
C(3a) C(5b) C(5a) 118.0(9) yes
Br(5a) C(5) Br(5b) 111.4(4) yes
Br(5a) C(5) C(4b) 119.7(7) yes
Br(5a) C(5) C(5a) 119.9(7) yes
Br(5b) C(5) C(4b) 118.9(7) yes
Br(5b) C(5) C(5a) 117.6(6) yes
C(4b) C(5) C(5a) 61.1(6) yes

loop_
_geom_bond_atom_site_label_1
_geom_bond_atom_site_label_2
_geom_bond_distance
_geom_bond_publ_flag
Br(4a) C(4) 1.930(10) yes
Br(4b) C(4) 1.910(10) yes
Br(5a) C(5) 1.900(9) yes
Br(5b) C(5) 1.930(9) yes
O(1) C(2) 1.450(10) yes
O(1) C(5b) 1.410(10) yes
O(3) C(2) 1.430(10) yes
O(3) C(3a) 1.430(10) yes
N(3b') C(3b') 1.130(10) yes
C(2) C(2') 1.500(10) yes
C(2) C(2'') 1.50(2) yes
C(3a) C(3b) 1.540(10) yes
C(3a) C(5b) 1.560(10) yes
C(3b) C(3b') 1.460(10) yes
C(3b) C(4a) 1.540(10) yes
C(3b) C(4) 1.510(10) yes
C(4a) C(4b) 1.490(10) yes
C(4a) C(4) 1.460(10) yes
C(4b) C(5a) 1.520(10) yes
C(4b) C(5) 1.500(10) yes
C(5a) C(5b) 1.530(10) yes
C(5a) C(5) 1.490(10) yes
